data_4023865
loop_
_publ_author_name
'Igor \<Cer\<na'
'Radek Pohl'
'Blanka Klepet\'a\<rov\'a'
'Michal Hocek'

_publ_contact_author_address
; 
Institute of Organic Chemistry and Biochemistry
Academy of Sciences of the Czech Republic
Flemingovo nam. 2
16010 Prague 6
Czech Republic
;
_publ_contact_author_email hocek@uochb.cas.cz
_publ_contact_author_fax '+420 220183559'
_publ_contact_author_name 'Michal Hocek'
_publ_contact_author_phone '+420 220183324'
_publ_section_title
;
 Synthesis of 6,8,9-Tri- and 2,6,8,9-Tetrasubstituted Purines
 by a Combination of the Suzuki Cross-coupling,
 N-Arylation, and Direct C-H Arylation Reactions
;
_journal_name_full 'Journal of Organic Chemistry'
_journal_page_first 9048
_journal_page_last 9054
_journal_paper_doi 10.1021/jo8018126
_journal_volume 73
_journal_year 2008
_chemical_absolute_configuration ad
_chemical_formula_moiety 'C29 H27 F1 N4 O3'
_chemical_formula_sum 'C29 H27 F N4 O3'
_chemical_formula_weight 498.56
_chemical_name_systematic 6-(3-fluoro-4-methoxyphenyl)-9-isopropyl-2,8-bis(4-methoxyphenyl)-9H-purine
_space_group_IT_number 19
_symmetry_cell_setting orthorhombic
_symmetry_Int_Tables_number 19
_symmetry_space_group_name_Hall 'P 2ac 2ab'
_symmetry_space_group_name_H-M 'P 21 21 21'
_atom_sites_solution_hydrogens geom
_atom_sites_solution_primary direct
_audit_creation_date 08-07-30
_audit_creation_method CRYSTALS_ver_12.84
_cell_angle_alpha 90
_cell_angle_beta 90
_cell_angle_gamma 90
_cell_formula_units_Z 4
_cell_length_a 7.10040(10)
_cell_length_b 17.4319(2)
_cell_length_c 19.7015(2)
_cell_measurement_reflns_used 21093
_cell_measurement_temperature 150
_cell_measurement_theta_max 77
_cell_measurement_theta_min 4
_cell_volume 2438.52(5)
_computing_cell_refinement 'CrysAlis RED, (Oxford Diffraction, 2002)'
_computing_data_collection 'Xcalibur, (Oxford Diffraction, 2002)'
_computing_data_reduction 'CrysAlis RED, (Oxford Diffraction, 2002)'
_computing_molecular_graphics 'CAMERON (Watkin et al., 1996)'
_computing_publication_material 'CRYSTALS (Betteridge et al., 2003)'
_computing_structure_refinement 'CRYSTALS (Betteridge et al., 2003)'
_computing_structure_solution 'SIR92 (Altomare et al., 1994)'
_diffrn_ambient_temperature 150
_diffrn_measured_fraction_theta_full 0.996
_diffrn_measured_fraction_theta_max 0.992
_diffrn_measurement_device_type 'Oxford Diffraction XCALIBUR'
_diffrn_measurement_method '\f & \w scans'
_diffrn_radiation_monochromator graphite
_diffrn_radiation_probe x-ray
_diffrn_radiation_type 'Cu K\a'
_diffrn_radiation_wavelength 1.54184
_diffrn_reflns_av_R_equivalents 0.031
_diffrn_reflns_limit_h_max 8
_diffrn_reflns_limit_h_min -8
_diffrn_reflns_limit_k_max 21
_diffrn_reflns_limit_k_min -21
_diffrn_reflns_limit_l_max 24
_diffrn_reflns_limit_l_min -24
_diffrn_reflns_number 38154
_diffrn_reflns_theta_full 74.532
_diffrn_reflns_theta_max 76.837
_diffrn_reflns_theta_min 4.489
_diffrn_standards_number 0
_exptl_absorpt_coefficient_mu 0.775
_exptl_absorpt_correction_T_max 0.90
_exptl_absorpt_correction_T_min 0.86
_exptl_absorpt_correction_type analytical
_exptl_absorpt_process_details
; 
 Analytical Absorption (De Meulenaer & Tompa, 1965) 
;
_exptl_crystal_colour 'light green'
_exptl_crystal_density_diffrn 1.358
_exptl_crystal_description prism
_exptl_crystal_F_000 1048
_exptl_crystal_size_max 0.44
_exptl_crystal_size_mid 0.19
_exptl_crystal_size_min 0.14
_refine_diff_density_max 0.13
_refine_diff_density_min -0.15
_refine_ls_abs_structure_details 'Flack (1983), 2084 Friedel-pairs'
_refine_ls_abs_structure_Flack 0.05(16)
_refine_ls_extinction_coef 25(2)
_refine_ls_extinction_method 'Larson (1970), Equation 22'
_refine_ls_goodness_of_fit_ref 1.0768
_refine_ls_hydrogen_treatment constr
_refine_ls_matrix_type full
_refine_ls_number_parameters 336
_refine_ls_number_reflns 3587
_refine_ls_number_restraints 0
_refine_ls_R_factor_all 0.0414
_refine_ls_R_factor_gt 0.0317
_refine_ls_shift/su_max 0.000369
_refine_ls_structure_factor_coef F
_refine_ls_weighting_details
;
 Method, part 1, Chebychev polynomial, (Watkin, 1994, Prince, 1982) 
 [weight] = 1.0/[A~0~*T~0~(x)+A~1~*T~1~(x) ... +A~n-1~]*T~n-1~(x)] 
 where A~i~ are the Chebychev coefficients listed below and x= Fcalc/Fmax 
 Method = Robust Weighting (Prince, 1982) 
 W = [weight] * [1-(deltaF/6*sigmaF)^2^]^2^ 
 A~i~ are: 
 3.49 1.31 2.10 
;
_refine_ls_weighting_scheme calc
_refine_ls_wR_factor_all 0.0430
_refine_ls_wR_factor_gt 0.0360
_refine_ls_wR_factor_ref 0.0360
_reflns_limit_h_max 8
_reflns_limit_h_min -8
_reflns_limit_k_max 21
_reflns_limit_k_min 0
_reflns_limit_l_max 24
_reflns_limit_l_min 0
_reflns_number_gt 3587
_reflns_number_total 4993
_reflns_threshold_expression I>2.0\s(I)
_cod_data_source_file jo8018126_si_001.cif
_cod_data_source_block CRYSTALS_cif
_cod_original_formula_sum 'C29 H27 F1 N4 O3'
_cod_database_code 4023865

loop_
_symmetry_equiv_pos_as_xyz
x,y,z
x+1/2,-y+1/2,-z
-x,y+1/2,-z+1/2
-x+1/2,-y,z+1/2

loop_
_atom_site_label
_atom_site_type_symbol
_atom_site_fract_x
_atom_site_fract_y
_atom_site_fract_z
_atom_site_U_iso_or_equiv
_atom_site_occupancy
_atom_site_adp_type
_atom_site_refinement_flags_posn
_atom_site_refinement_flags_adp
_atom_site_refinement_flags_occupancy
_atom_site_disorder_assembly
_atom_site_disorder_group
_atom_site_attached_hydrogens
F18 F 0.0635(2) 0.37202(8) 0.12658(6) 0.0610 1.0000 Uani . . . . . .
O16 O 0.1120(2) 0.22252(9) 0.11510(6) 0.0484 1.0000 Uani . . . . . .
O25 O 0.3908(2) 0.81234(8) 0.35887(7) 0.0525 1.0000 Uani . . . . . .
O36 O 0.2377(2) 0.01621(7) 0.68677(7) 0.0429 1.0000 Uani . . . . . .
N1 N 0.2668(2) 0.45193(8) 0.35585(7) 0.0335 1.0000 Uani . . . . . .
N3 N 0.3268(2) 0.47033(9) 0.47479(7) 0.0346 1.0000 Uani . . . . . .
N7 N 0.2557(2) 0.26910(8) 0.45175(7) 0.0340 1.0000 Uani . . . . . .
N9 N 0.3180(2) 0.35154(9) 0.53800(7) 0.0329 1.0000 Uani . . . . . .
C2 C 0.3069(2) 0.49546(10) 0.41051(9) 0.0330 1.0000 Uani . . . . . .
C4 C 0.3089(2) 0.39464(10) 0.47957(8) 0.0320 1.0000 Uani . . . . . .
C5 C 0.2708(3) 0.34318(10) 0.42687(8) 0.0328 1.0000 Uani . . . . . .
C6 C 0.2461(2) 0.37548(10) 0.36241(8) 0.0325 1.0000 Uani . . . . . .
C8 C 0.2835(2) 0.27591(10) 0.51827(8) 0.0331 1.0000 Uani . . . . . .
C10 C 0.2025(3) 0.33206(10) 0.30008(8) 0.0334 1.0000 Uani . . . . . .
C11 C 0.2184(3) 0.25317(11) 0.29633(9) 0.0375 1.0000 Uani . . . . . .
C12 C 0.1881(3) 0.21352(12) 0.23568(9) 0.0396 1.0000 Uani . . . . . .
C13 C 0.1388(3) 0.25362(11) 0.17747(9) 0.0387 1.0000 Uani . . . . . .
C14 C 0.1160(3) 0.33290(12) 0.18312(9) 0.0410 1.0000 Uani . . . . . .
C15 C 0.1472(3) 0.37233(12) 0.24197(9) 0.0381 1.0000 Uani . . . . . .
C17 C 0.1441(3) 0.14156(12) 0.10932(10) 0.0485 1.0000 Uani . . . . . .
C19 C 0.3307(3) 0.57898(11) 0.39899(9) 0.0342 1.0000 Uani . . . . . .
C20 C 0.3204(3) 0.60937(11) 0.33335(9) 0.0389 1.0000 Uani . . . . . .
C21 C 0.3405(3) 0.68690(11) 0.32209(10) 0.0411 1.0000 Uani . . . . . .
C22 C 0.3718(3) 0.73628(11) 0.37589(10) 0.0409 1.0000 Uani . . . . . .
C23 C 0.3826(3) 0.70785(11) 0.44171(10) 0.0414 1.0000 Uani . . . . . .
C24 C 0.3621(3) 0.62921(11) 0.45220(9) 0.0389 1.0000 Uani . . . . . .
C26 C 0.4176(5) 0.86528(13) 0.41349(13) 0.0691 1.0000 Uani . . . . . .
C27 C 0.3679(3) 0.38148(11) 0.60565(9) 0.0383 1.0000 Uani . . . . . .
C28 C 0.2066(3) 0.43032(13) 0.63263(10) 0.0511 1.0000 Uani . . . . . .
C29 C 0.5544(3) 0.42451(13) 0.60427(10) 0.0466 1.0000 Uani . . . . . .
C30 C 0.2712(2) 0.21082(10) 0.56530(8) 0.0322 1.0000 Uani . . . . . .
C31 C 0.3306(3) 0.13889(11) 0.54256(9) 0.0357 1.0000 Uani . . . . . .
C32 C 0.3162(3) 0.07474(11) 0.58353(9) 0.0386 1.0000 Uani . . . . . .
C33 C 0.2444(3) 0.08246(10) 0.64892(9) 0.0356 1.0000 Uani . . . . . .
C34 C 0.1839(3) 0.15283(10) 0.67232(9) 0.0359 1.0000 Uani . . . . . .
C35 C 0.1948(3) 0.21621(11) 0.62992(9) 0.0351 1.0000 Uani . . . . . .
C37 C 0.1541(3) 0.02205(13) 0.75212(10) 0.0465 1.0000 Uani . . . . . .
H111 H 0.2511 0.2252 0.3357 0.0454 1.0000 Uiso R . . . . .
H121 H 0.1981 0.1596 0.2335 0.0470 1.0000 Uiso R . . . . .
H151 H 0.1298 0.4274 0.2443 0.0457 1.0000 Uiso R . . . . .
H171 H 0.1197 0.1282 0.0625 0.0726 1.0000 Uiso R . . . . .
H172 H 0.2757 0.1310 0.1193 0.0721 1.0000 Uiso R . . . . .
H173 H 0.0614 0.1131 0.1427 0.0725 1.0000 Uiso R . . . . .
H201 H 0.2953 0.5755 0.2966 0.0458 1.0000 Uiso R . . . . .
H211 H 0.3320 0.7088 0.2755 0.0486 1.0000 Uiso R . . . . .
H231 H 0.4059 0.7410 0.4790 0.0494 1.0000 Uiso R . . . . .
H241 H 0.3704 0.6096 0.4965 0.0460 1.0000 Uiso R . . . . .
H261 H 0.4305 0.9165 0.3923 0.1034 1.0000 Uiso R . . . . .
H262 H 0.5296 0.8526 0.4395 0.1030 1.0000 Uiso R . . . . .
H263 H 0.3066 0.8636 0.4427 0.1039 1.0000 Uiso R . . . . .
H271 H 0.3816 0.3369 0.6362 0.0456 1.0000 Uiso R . . . . .
H281 H 0.2368 0.4508 0.6773 0.0759 1.0000 Uiso R . . . . .
H282 H 0.1911 0.4752 0.6027 0.0762 1.0000 Uiso R . . . . .
H283 H 0.0879 0.4017 0.6346 0.0764 1.0000 Uiso R . . . . .
H291 H 0.5825 0.4397 0.6515 0.0696 1.0000 Uiso R . . . . .
H292 H 0.5375 0.4711 0.5768 0.0701 1.0000 Uiso R . . . . .
H293 H 0.6580 0.3900 0.5866 0.0703 1.0000 Uiso R . . . . .
H311 H 0.3791 0.1341 0.4974 0.0426 1.0000 Uiso R . . . . .
H321 H 0.3528 0.0246 0.5670 0.0460 1.0000 Uiso R . . . . .
H341 H 0.1332 0.1581 0.7175 0.0428 1.0000 Uiso R . . . . .
H351 H 0.1486 0.2656 0.6459 0.0429 1.0000 Uiso R . . . . .
H371 H 0.1482 -0.0300 0.7704 0.0697 1.0000 Uiso R . . . . .
H372 H 0.2327 0.0565 0.7808 0.0701 1.0000 Uiso R . . . . .
H373 H 0.0250 0.0415 0.7487 0.0693 1.0000 Uiso R . . . . .

loop_
_atom_site_aniso_label
_atom_site_aniso_U_11
_atom_site_aniso_U_22
_atom_site_aniso_U_33
_atom_site_aniso_U_23
_atom_site_aniso_U_13
_atom_site_aniso_U_12
F18 0.0911(10) 0.0582(8) 0.0337(6) 0.0082(6) -0.0141(6) 0.0084(7)
O16 0.0630(10) 0.0528(9) 0.0293(7) -0.0050(6) -0.0056(6) 0.0022(7)
O25 0.0805(11) 0.0357(8) 0.0412(8) 0.0039(6) -0.0044(7) -0.0051(7)
O36 0.0494(8) 0.0399(7) 0.0394(7) 0.0116(6) 0.0013(6) 0.0018(6)
N1 0.0324(8) 0.0398(8) 0.0282(7) 0.0041(6) 0.0023(6) 0.0000(6)
N3 0.0388(8) 0.0364(8) 0.0287(7) 0.0023(6) 0.0019(6) 0.0002(6)
N7 0.0331(8) 0.0398(8) 0.0291(7) 0.0041(6) 0.0006(6) -0.0014(7)
N9 0.0365(8) 0.0372(8) 0.0251(7) 0.0023(6) -0.0002(6) -0.0014(6)
C2 0.0319(9) 0.0387(10) 0.0284(8) 0.0016(7) 0.0016(7) 0.0035(7)
C4 0.0305(9) 0.0401(9) 0.0254(7) 0.0029(7) 0.0005(7) 0.0023(7)
C5 0.0319(9) 0.0388(9) 0.0277(8) 0.0042(7) 0.0024(7) -0.0009(8)
C6 0.0299(9) 0.0393(9) 0.0281(8) 0.0008(7) 0.0023(7) 0.0018(7)
C8 0.0316(9) 0.0394(9) 0.0285(8) 0.0053(7) 0.0004(7) -0.0014(7)
C10 0.0316(9) 0.0424(10) 0.0263(8) 0.0033(7) 0.0016(7) -0.0010(8)
C11 0.0384(10) 0.0462(10) 0.0279(8) 0.0058(7) -0.0027(7) -0.0020(8)
C12 0.0437(11) 0.0421(10) 0.0329(9) -0.0007(8) -0.0025(8) -0.0006(9)
C13 0.0426(10) 0.0470(11) 0.0266(8) -0.0002(8) -0.0029(8) -0.0017(8)
C14 0.0476(11) 0.0507(11) 0.0248(8) 0.0056(8) -0.0045(8) 0.0033(9)
C15 0.0414(10) 0.0415(10) 0.0316(9) 0.0025(8) 0.0000(8) -0.0007(8)
C17 0.0563(13) 0.0518(12) 0.0375(10) -0.0087(9) -0.0032(9) 0.0023(10)
C19 0.0333(9) 0.0402(10) 0.0291(8) 0.0023(7) 0.0031(7) -0.0002(7)
C20 0.0449(11) 0.0429(10) 0.0290(8) 0.0008(7) 0.0019(8) 0.0003(8)
C21 0.0501(12) 0.0431(10) 0.0300(8) 0.0058(8) 0.0008(8) 0.0021(9)
C22 0.0478(11) 0.0381(10) 0.0369(9) 0.0046(8) 0.0004(8) 0.0000(8)
C23 0.0524(12) 0.0384(10) 0.0333(9) -0.0007(8) 0.0004(8) -0.0007(9)
C24 0.0465(11) 0.0438(10) 0.0264(8) 0.0022(8) 0.0012(8) 0.0024(8)
C26 0.113(2) 0.0408(12) 0.0533(14) 0.0026(11) -0.0209(14) -0.0115(14)
C27 0.0487(11) 0.0414(10) 0.0247(8) 0.0020(7) -0.0022(8) -0.0016(9)
C28 0.0651(14) 0.0539(12) 0.0342(10) -0.0040(9) 0.0091(9) 0.0075(11)
C29 0.0527(12) 0.0505(12) 0.0364(10) 0.0020(9) -0.0105(9) -0.0081(10)
C30 0.0278(9) 0.0384(9) 0.0304(8) 0.0044(7) -0.0013(7) -0.0006(8)
C31 0.0345(9) 0.0434(10) 0.0292(8) 0.0026(7) -0.0008(7) -0.0022(8)
C32 0.0395(10) 0.0366(10) 0.0398(10) 0.0016(8) -0.0012(8) 0.0020(8)
C33 0.0326(9) 0.0371(9) 0.0372(9) 0.0091(7) -0.0051(7) -0.0038(8)
C34 0.0356(10) 0.0414(10) 0.0309(9) 0.0049(7) -0.0018(7) -0.0025(8)
C35 0.0339(10) 0.0401(10) 0.0312(8) 0.0035(7) -0.0016(7) -0.0030(7)
C37 0.0495(12) 0.0498(12) 0.0403(11) 0.0142(9) -0.0009(9) -0.0012(9)

loop_
_atom_type_symbol
_atom_type_scat_dispersion_real
_atom_type_scat_dispersion_imag
_atom_type_scat_Cromer_Mann_a1
_atom_type_scat_Cromer_Mann_b1
_atom_type_scat_Cromer_Mann_a2
_atom_type_scat_Cromer_Mann_b2
_atom_type_scat_Cromer_Mann_a3
_atom_type_scat_Cromer_Mann_b3
_atom_type_scat_Cromer_Mann_a4
_atom_type_scat_Cromer_Mann_b4
_atom_type_scat_Cromer_Mann_c
_atom_type_scat_source
C 0.0181 0.0091 2.3100 20.8439 1.0200 10.2075 1.5886 0.5687 0.8650 51.6512 0.2156 'International Tables Vol C 4.2.6.8 and 6.1.1.4'
H 0.0000 0.0000 0.4930 10.5109 0.3229 26.1257 0.1402 3.1424 0.0408 57.7998 0.0030 'International Tables Vol C 4.2.6.8 and 6.1.1.4'
N 0.0311 0.0180 12.2126 0.0057 3.1322 9.8933 2.0125 28.9975 1.1663 0.5826 -11.5290 'International Tables Vol C 4.2.6.8 and 6.1.1.4'
O 0.0492 0.0322 3.0485 13.2771 2.2868 5.7011 1.5463 0.3239 0.8670 32.9089 0.2508 'International Tables Vol C 4.2.6.8 and 6.1.1.4'
F 0.0727 0.0534 3.5392 10.2825 2.6412 4.2944 1.5170 0.2615 1.0243 26.1476 0.2776 'International Tables Vol C 4.2.6.8 and 6.1.1.4'

loop_
_geom_angle_atom_site_label_1
_geom_angle_site_symmetry_1
_geom_angle_atom_site_label_2
_geom_angle_site_symmetry_2
_geom_angle_atom_site_label_3
_geom_angle_site_symmetry_3
_geom_angle
_geom_angle_publ_flag
C13 . O16 . C17 . 116.29(15) yes
C22 . O25 . C26 . 116.87(16) yes
C33 . O36 . C37 . 116.45(15) yes
C2 . N1 . C6 . 120.23(15) yes
C2 . N3 . C4 . 112.29(15) yes
C5 . N7 . C8 . 104.70(14) yes
C4 . N9 . C8 . 105.94(14) yes
C4 . N9 . C27 . 125.03(15) yes
C8 . N9 . C27 . 128.90(14) yes
N1 . C2 . N3 . 126.16(16) yes
N1 . C2 . C19 . 117.04(15) yes
N3 . C2 . C19 . 116.81(15) yes
N9 . C4 . N3 . 126.65(16) yes
N9 . C4 . C5 . 106.25(15) yes
N3 . C4 . C5 . 127.07(16) yes
C4 . C5 . N7 . 110.50(14) yes
C4 . C5 . C6 . 116.08(15) yes
N7 . C5 . C6 . 133.31(16) yes
C5 . C6 . N1 . 118.11(16) yes
C5 . C6 . C10 . 125.10(15) yes
N1 . C6 . C10 . 116.78(15) yes
N9 . C8 . N7 . 112.61(15) yes
N9 . C8 . C30 . 124.40(15) yes
N7 . C8 . C30 . 122.94(16) yes
C6 . C10 . C11 . 122.54(15) yes
C6 . C10 . C15 . 118.86(16) yes
C11 . C10 . C15 . 118.59(16) yes
C10 . C11 . C12 . 121.71(17) yes
C10 . C11 . H111 . 119.3 no
C12 . C11 . H111 . 119.0 no
C11 . C12 . C13 . 119.75(18) yes
C11 . C12 . H121 . 121.4 no
C13 . C12 . H121 . 118.9 no
C12 . C13 . O16 . 125.63(18) yes
C12 . C13 . C14 . 117.52(17) yes
O16 . C13 . C14 . 116.84(16) yes
F18 . C14 . C13 . 117.62(17) yes
F18 . C14 . C15 . 119.21(18) yes
C13 . C14 . C15 . 123.16(18) yes
C10 . C15 . C14 . 119.19(18) yes
C10 . C15 . H151 . 119.7 no
C14 . C15 . H151 . 121.2 no
O16 . C17 . H171 . 106.5 no
O16 . C17 . H172 . 108.9 no
H171 . C17 . H172 . 108.7 no
O16 . C17 . H173 . 109.8 no
H171 . C17 . H173 . 113.4 no
H172 . C17 . H173 . 109.4 no
C2 . C19 . C20 . 120.46(16) yes
C2 . C19 . C24 . 121.57(16) yes
C20 . C19 . C24 . 117.97(17) yes
C19 . C20 . C21 . 120.99(17) yes
C19 . C20 . H201 . 118.6 no
C21 . C20 . H201 . 120.4 no
C20 . C21 . C22 . 120.27(17) yes
C20 . C21 . H211 . 121.2 no
C22 . C21 . H211 . 118.5 no
C21 . C22 . O25 . 115.42(16) yes
C21 . C22 . C23 . 120.11(18) yes
O25 . C22 . C23 . 124.47(18) yes
C22 . C23 . C24 . 118.88(18) yes
C22 . C23 . H231 . 121.0 no
C24 . C23 . H231 . 120.1 no
C23 . C24 . C19 . 121.78(17) yes
C23 . C24 . H241 . 119.3 no
C19 . C24 . H241 . 118.9 no
O25 . C26 . H261 . 106.1 no
O25 . C26 . H262 . 111.1 no
H261 . C26 . H262 . 110.6 no
O25 . C26 . H263 . 108.5 no
H261 . C26 . H263 . 110.5 no
H262 . C26 . H263 . 110.0 no
N9 . C27 . C28 . 109.42(16) yes
N9 . C27 . C29 . 111.55(15) yes
C28 . C27 . C29 . 112.65(17) yes
N9 . C27 . H271 . 107.3 no
C28 . C27 . H271 . 107.5 no
C29 . C27 . H271 . 108.2 no
C27 . C28 . H281 . 110.7 no
C27 . C28 . H282 . 108.6 no
H281 . C28 . H282 . 105.9 no
C27 . C28 . H283 . 112.1 no
H281 . C28 . H283 . 109.9 no
H282 . C28 . H283 . 109.4 no
C27 . C29 . H291 . 107.0 no
C27 . C29 . H292 . 108.1 no
H291 . C29 . H292 . 108.8 no
C27 . C29 . H293 . 110.2 no
H291 . C29 . H293 . 109.7 no
H292 . C29 . H293 . 113.0 no
C8 . C30 . C31 . 118.26(15) yes
C8 . C30 . C35 . 123.40(16) yes
C31 . C30 . C35 . 118.25(16) yes
C30 . C31 . C32 . 121.08(17) yes
C30 . C31 . H311 . 119.0 no
C32 . C31 . H311 . 119.9 no
C31 . C32 . C33 . 119.29(18) yes
C31 . C32 . H321 . 120.9 no
C33 . C32 . H321 . 119.8 no
C32 . C33 . O36 . 115.68(16) yes
C32 . C33 . C34 . 120.62(16) yes
O36 . C33 . C34 . 123.70(16) yes
C33 . C34 . C35 . 119.33(17) yes
C33 . C34 . H341 . 120.7 no
C35 . C34 . H341 . 120.0 no
C34 . C35 . C30 . 121.37(18) yes
C34 . C35 . H351 . 119.3 no
C30 . C35 . H351 . 119.3 no
O36 . C37 . H371 . 106.6 no
O36 . C37 . H372 . 108.8 no
H371 . C37 . H372 . 112.0 no
O36 . C37 . H373 . 110.7 no
H371 . C37 . H373 . 107.8 no
H372 . C37 . H373 . 110.8 no

loop_
_geom_bond_atom_site_label_1
_geom_bond_site_symmetry_1
_geom_bond_atom_site_label_2
_geom_bond_site_symmetry_2
_geom_bond_distance
_geom_bond_publ_flag
F18 . C14 . 1.358(2) yes
O16 . C13 . 1.356(2) yes
O16 . C17 . 1.434(2) yes
O25 . C22 . 1.374(2) yes
O25 . C26 . 1.430(3) yes
O36 . C33 . 1.376(2) yes
O36 . C37 . 1.421(2) yes
N1 . C2 . 1.348(2) yes
N1 . C6 . 1.347(2) yes
N3 . C2 . 1.348(2) yes
N3 . C4 . 1.329(2) yes
N7 . C5 . 1.386(2) yes
N7 . C8 . 1.331(2) yes
N9 . C4 . 1.376(2) yes
N9 . C8 . 1.396(2) yes
N9 . C27 . 1.475(2) yes
C2 . C19 . 1.483(2) yes
C4 . C5 . 1.399(2) yes
C5 . C6 . 1.400(2) yes
C6 . C10 . 1.475(2) yes
C8 . C30 . 1.467(2) yes
C10 . C11 . 1.382(3) yes
C10 . C15 . 1.399(2) yes
C11 . C12 . 1.397(2) yes
C11 . H111 . 0.946 no
C12 . C13 . 1.388(3) yes
C12 . H121 . 0.944 no
C13 . C14 . 1.396(3) yes
C14 . C15 . 1.366(3) yes
C15 . H151 . 0.970 no
C17 . H171 . 0.968 no
C17 . H172 . 0.972 no
C17 . H173 . 1.012 no
C19 . C20 . 1.399(2) yes
C19 . C24 . 1.384(3) yes
C20 . C21 . 1.377(3) yes
C20 . H201 . 0.951 no
C21 . C22 . 1.383(3) yes
C21 . H211 . 0.995 no
C22 . C23 . 1.390(3) yes
C23 . C24 . 1.394(3) yes
C23 . H231 . 0.948 no
C24 . H241 . 0.939 no
C26 . H261 . 0.989 no
C26 . H262 . 0.972 no
C26 . H263 . 0.977 no
C27 . C28 . 1.523(3) yes
C27 . C29 . 1.522(3) yes
C27 . H271 . 0.988 no
C28 . H281 . 0.974 no
C28 . H282 . 0.986 no
C28 . H283 . 0.980 no
C29 . H291 . 0.987 no
C29 . H292 . 0.984 no
C29 . H293 . 1.012 no
C30 . C31 . 1.397(3) yes
C30 . C35 . 1.387(2) yes
C31 . C32 . 1.383(3) yes
C31 . H311 . 0.958 no
C32 . C33 . 1.392(3) yes
C32 . H321 . 0.968 no
C33 . C34 . 1.379(3) yes
C34 . C35 . 1.387(2) yes
C34 . H341 . 0.965 no
C35 . H351 . 0.973 no
C37 . H371 . 0.977 no
C37 . H372 . 0.995 no
C37 . H373 . 0.980 no

loop_
_cod_related_entry_id
_cod_related_entry_database
_cod_related_entry_code
1 ChemSpider 30658795
